data_2234604
loop_
_publ_author_name
'Choi, Hong Dae'
'Seo, Pil Ja'
'Lee, Uk'

_publ_section_title
;
 2,5-Dimethyl-3-(4-methylphenylsulfinyl)-1-benzofuran
;
_journal_coeditor_code FY2054
_journal_issue 5
_journal_name_full 'Acta Crystallographica Section E'
_journal_page_first o1410
_journal_paper_doi 10.1107/S1600536812015450
_journal_volume 68
_journal_year 2012
_chemical_formula_iupac 'C17 H16 O2 S'
_chemical_formula_moiety 'C17 H16 O2 S'
_chemical_formula_sum 'C17 H16 O2 S'
_chemical_formula_weight 284.36
_chemical_name_systematic
;
2,5-Dimethyl-3-(4-methylphenylsulfinyl)-1-benzofuran
;
_space_group_IT_number 33
_symmetry_cell_setting orthorhombic
_symmetry_space_group_name_Hall 'P 2c -2n'
_symmetry_space_group_name_H-M 'P n a 21'
_atom_sites_solution_hydrogens difmap
_atom_sites_solution_primary direct
_atom_sites_solution_secondary difmap
_cell_angle_alpha 90.00
_cell_angle_beta 90.00
_cell_angle_gamma 90.00
_cell_formula_units_Z 4
_cell_length_a 13.072(2)
_cell_length_b 6.1790(11)
_cell_length_c 17.979(3)
_cell_measurement_reflns_used 4157
_cell_measurement_temperature 173(2)
_cell_measurement_theta_max 24.75
_cell_measurement_theta_min 2.27
_cell_volume 1452.2(4)
_computing_cell_refinement '<i>SAINT</i> (Bruker, 2009)'
_computing_data_collection '<i>APEX2</i> (Bruker, 2009)'
_computing_data_reduction '<i>SAINT</i> (Bruker, 2009)'
_computing_molecular_graphics '<i>ORTEP-3</i> (Farrugia, 1997) and <i>DIAMOND</i> (Brandenburg, 1998)'
_computing_publication_material '<i>SHELXL97</i> (Sheldrick, 2008)'
_computing_structure_refinement '<i>SHELXL97</i> (Sheldrick, 2008)'
_computing_structure_solution '<i>SHELXS97</i> (Sheldrick, 2008)'
_diffrn_ambient_temperature 173(2)
_diffrn_detector_area_resol_mean 10.0
_diffrn_measured_fraction_theta_full 0.998
_diffrn_measured_fraction_theta_max 0.998
_diffrn_measurement_device_type 'Bruker SMART APEXII CCD'
_diffrn_measurement_method '\f and \w scans'
_diffrn_radiation_monochromator 'graphite multilayer'
_diffrn_radiation_source 'rotating anode'
_diffrn_radiation_type MoK\a
_diffrn_radiation_wavelength 0.71073
_diffrn_reflns_av_R_equivalents 0.0355
_diffrn_reflns_av_sigmaI/netI 0.0319
_diffrn_reflns_limit_h_max 16
_diffrn_reflns_limit_h_min -17
_diffrn_reflns_limit_k_max 8
_diffrn_reflns_limit_k_min -8
_diffrn_reflns_limit_l_max 23
_diffrn_reflns_limit_l_min -23
_diffrn_reflns_number 13920
_diffrn_reflns_theta_full 28.29
_diffrn_reflns_theta_max 28.29
_diffrn_reflns_theta_min 2.27
_diffrn_standards_number 0
_exptl_absorpt_coefficient_mu 0.221
_exptl_absorpt_correction_T_max 0.7457
_exptl_absorpt_correction_T_min 0.6243
_exptl_absorpt_correction_type multi-scan
_exptl_absorpt_process_details '(<i>SADABS</i>; Bruker, 2009)'
_exptl_crystal_colour colourless
_exptl_crystal_density_diffrn 1.301
_exptl_crystal_density_method 'not measured'
_exptl_crystal_description block
_exptl_crystal_F_000 600
_exptl_crystal_size_max 0.371
_exptl_crystal_size_mid 0.227
_exptl_crystal_size_min 0.135
_refine_diff_density_max 0.200
_refine_diff_density_min -0.240
_refine_ls_abs_structure_details 'Flack (1983), 1729 Friedel pairs'
_refine_ls_abs_structure_Flack -0.01(7)
_refine_ls_extinction_method none
_refine_ls_goodness_of_fit_ref 1.032
_refine_ls_hydrogen_treatment constr
_refine_ls_matrix_type full
_refine_ls_number_parameters 184
_refine_ls_number_reflns 3587
_refine_ls_number_restraints 1
_refine_ls_restrained_S_all 1.032
_refine_ls_R_factor_all 0.0449
_refine_ls_R_factor_gt 0.0356
_refine_ls_shift/su_max 0.001
_refine_ls_shift/su_mean 0.000
_refine_ls_structure_factor_coef Fsqd
_refine_ls_weighting_details 'calc w=1/[\s^2^(Fo^2^)+(0.0445P)^2^+0.1605P] where P=(Fo^2^+2Fc^2^)/3'
_refine_ls_weighting_scheme calc
_refine_ls_wR_factor_gt 0.0842
_refine_ls_wR_factor_ref 0.0897
_reflns_number_gt 3101
_reflns_number_total 3587
_reflns_threshold_expression I>2\s(I)
_cod_data_source_file fy2054.cif
_cod_data_source_block I
_cod_database_code 2234604
_cod_database_fobs_code 2234604

loop_
_symmetry_equiv_pos_as_xyz
'x, y, z'
'-x, -y, z+1/2'
'-x+1/2, y+1/2, z+1/2'
'x+1/2, -y+1/2, z'

loop_
_atom_site_type_symbol
_atom_site_label
_atom_site_fract_x
_atom_site_fract_y
_atom_site_fract_z
_atom_site_U_iso_or_equiv
_atom_site_adp_type
_atom_site_calc_flag
_atom_site_refinement_flags
_atom_site_occupancy
_atom_site_symmetry_multiplicity
S S1 0.68387(4) 0.23443(8) 0.43774(3) 0.05093(14) Uani d . 1 2
O O1 0.60322(10) 0.2839(2) 0.22842(8) 0.0447(3) Uani d . 1 2
O O2 0.79502(12) 0.2480(3) 0.45451(10) 0.0708(5) Uani d . 1 2
C C1 0.66469(12) 0.3081(3) 0.34471(11) 0.0379(4) Uani d . 1 2
C C2 0.70684(12) 0.4873(2) 0.30262(10) 0.0332(3) Uani d . 1 2
C C3 0.77327(12) 0.6586(3) 0.31664(11) 0.0372(4) Uani d . 1 2
H H3 0.8017 0.6784 0.3648 0.045 Uiso calc R 1 2
C C4 0.79736(14) 0.7997(3) 0.25939(12) 0.0424(4) Uani d . 1 2
C C5 0.75333(16) 0.7692(3) 0.18910(12) 0.0482(5) Uani d . 1 2
H H5 0.7702 0.8677 0.1504 0.058 Uiso calc R 1 2
C C6 0.68661(15) 0.6026(3) 0.17362(10) 0.0464(4) Uani d . 1 2
H H6 0.6566 0.5850 0.1259 0.056 Uiso calc R 1 2
C C7 0.66586(12) 0.4626(3) 0.23164(10) 0.0373(4) Uani d . 1 2
C C8 0.60458(13) 0.1927(3) 0.29798(12) 0.0419(4) Uani d . 1 2
C C9 0.87197(17) 0.9835(3) 0.27175(15) 0.0580(6) Uani d . 1 2
H H9A 0.8709 1.0260 0.3243 0.087 Uiso calc R 1 2
H H9B 0.8523 1.1073 0.2408 0.087 Uiso calc R 1 2
H H9C 0.9410 0.9362 0.2582 0.087 Uiso calc R 1 2
C C10 0.54077(15) -0.0042(3) 0.30769(17) 0.0602(6) Uani d . 1 2
H H10A 0.5488 -0.0592 0.3585 0.090 Uiso calc R 1 2
H H10B 0.5626 -0.1152 0.2722 0.090 Uiso calc R 1 2
H H10C 0.4688 0.0320 0.2988 0.090 Uiso calc R 1 2
C C11 0.62497(13) 0.4678(3) 0.47906(10) 0.0407(4) Uani d . 1 2
C C12 0.52077(14) 0.4978(3) 0.47194(11) 0.0455(4) Uani d . 1 2
H H12 0.4809 0.3981 0.4440 0.055 Uiso calc R 1 2
C C13 0.47520(14) 0.6721(4) 0.50530(11) 0.0473(4) Uani d . 1 2
H H13 0.4035 0.6923 0.5000 0.057 Uiso calc R 1 2
C C14 0.53160(17) 0.8206(3) 0.54687(10) 0.0472(5) Uani d . 1 2
C C15 0.63554(18) 0.7839(4) 0.55478(11) 0.0529(5) Uani d . 1 2
H H15 0.6753 0.8810 0.5838 0.063 Uiso calc R 1 2
C C16 0.68289(14) 0.6082(4) 0.52116(11) 0.0486(5) Uani d . 1 2
H H16 0.7543 0.5851 0.5271 0.058 Uiso calc R 1 2
C C17 0.4802(2) 1.0140(4) 0.58236(13) 0.0626(6) Uani d . 1 2
H H17A 0.5321 1.1069 0.6053 0.094 Uiso calc R 1 2
H H17B 0.4320 0.9643 0.6205 0.094 Uiso calc R 1 2
H H17C 0.4431 1.0960 0.5443 0.094 Uiso calc R 1 2

loop_
_atom_site_aniso_label
_atom_site_aniso_U_11
_atom_site_aniso_U_22
_atom_site_aniso_U_33
_atom_site_aniso_U_12
_atom_site_aniso_U_13
_atom_site_aniso_U_23
S1 0.0432(2) 0.0524(3) 0.0572(3) 0.0094(2) 0.0020(2) 0.0228(2)
O1 0.0372(7) 0.0416(7) 0.0554(8) 0.0033(5) -0.0021(6) -0.0123(6)
O2 0.0427(8) 0.1013(12) 0.0683(12) 0.0268(8) -0.0071(7) 0.0186(9)
C1 0.0299(8) 0.0329(8) 0.0510(10) 0.0048(6) 0.0042(7) 0.0049(7)
C2 0.0281(7) 0.0322(7) 0.0393(9) 0.0079(6) 0.0039(6) 0.0027(7)
C3 0.0280(8) 0.0372(8) 0.0463(10) 0.0022(6) 0.0015(7) 0.0002(7)
C4 0.0330(10) 0.0349(9) 0.0592(12) 0.0053(7) 0.0113(8) 0.0065(8)
C5 0.0470(12) 0.0485(11) 0.0491(12) 0.0105(8) 0.0163(9) 0.0134(8)
C6 0.0486(11) 0.0535(11) 0.0372(10) 0.0151(9) 0.0034(8) 0.0018(8)
C7 0.0311(8) 0.0378(8) 0.0429(9) 0.0078(7) 0.0009(7) -0.0067(7)
C8 0.0281(9) 0.0335(8) 0.0642(12) 0.0062(7) 0.0052(8) -0.0022(8)
C9 0.0430(11) 0.0409(10) 0.0902(17) -0.0045(9) 0.0144(10) 0.0083(10)
C10 0.0396(10) 0.0380(10) 0.1032(19) -0.0061(8) 0.0087(12) -0.0085(11)
C11 0.0326(9) 0.0529(10) 0.0367(9) -0.0013(7) 0.0003(7) 0.0173(8)
C12 0.0329(9) 0.0591(11) 0.0445(10) -0.0029(8) -0.0024(8) 0.0038(9)
C13 0.0319(9) 0.0677(12) 0.0422(10) 0.0019(9) 0.0002(8) 0.0051(9)
C14 0.0505(12) 0.0567(11) 0.0344(9) -0.0048(9) 0.0035(8) 0.0120(8)
C15 0.0536(13) 0.0640(13) 0.0411(10) -0.0184(10) -0.0084(9) 0.0090(9)
C16 0.0321(9) 0.0685(12) 0.0451(11) -0.0071(9) -0.0069(8) 0.0181(9)
C17 0.0751(15) 0.0605(13) 0.0521(13) -0.0027(12) 0.0094(11) 0.0035(10)

loop_
_atom_type_symbol
_atom_type_description
_atom_type_scat_dispersion_real
_atom_type_scat_dispersion_imag
_atom_type_scat_source
C C 0.0033 0.0016 'International Tables Vol C Tables 4.2.6.8 and 6.1.1.4'
H H 0.0000 0.0000 'International Tables Vol C Tables 4.2.6.8 and 6.1.1.4'
O O 0.0106 0.0060 'International Tables Vol C Tables 4.2.6.8 and 6.1.1.4'
S S 0.1246 0.1234 'International Tables Vol C Tables 4.2.6.8 and 6.1.1.4'

loop_
_geom_angle_atom_site_label_1
_geom_angle_atom_site_label_2
_geom_angle_atom_site_label_3
_geom_angle
O2 S1 C1 108.60(9)
O2 S1 C11 106.86(10)
C1 S1 C11 97.17(8)
C8 O1 C7 106.49(14)
C8 C1 C2 107.41(17)
C8 C1 S1 122.59(14)
C2 C1 S1 129.99(14)
C3 C2 C7 119.29(16)
C3 C2 C1 136.31(17)
C7 C2 C1 104.40(15)
C4 C3 C2 119.07(17)
C4 C3 H3 120.5
C2 C3 H3 120.5
C3 C4 C5 119.48(17)
C3 C4 C9 120.64(19)
C5 C4 C9 119.87(18)
C6 C5 C4 122.87(18)
C6 C5 H5 118.6
C4 C5 H5 118.6
C5 C6 C7 116.07(18)
C5 C6 H6 122.0
C7 C6 H6 122.0
O1 C7 C6 125.98(17)
O1 C7 C2 110.81(16)
C6 C7 C2 123.22(17)
C1 C8 O1 110.90(15)
C1 C8 C10 133.2(2)
O1 C8 C10 115.87(19)
C4 C9 H9A 109.5
C4 C9 H9B 109.5
H9A C9 H9B 109.5
C4 C9 H9C 109.5
H9A C9 H9C 109.5
H9B C9 H9C 109.5
C8 C10 H10A 109.5
C8 C10 H10B 109.5
H10A C10 H10B 109.5
C8 C10 H10C 109.5
H10A C10 H10C 109.5
H10B C10 H10C 109.5
C16 C11 C12 120.55(18)
C16 C11 S1 119.83(14)
C12 C11 S1 119.51(15)
C13 C12 C11 119.63(19)
C13 C12 H12 120.2
C11 C12 H12 120.2
C12 C13 C14 121.49(18)
C12 C13 H13 119.3
C14 C13 H13 119.3
C15 C14 C13 117.8(2)
C15 C14 C17 121.5(2)
C13 C14 C17 120.7(2)
C14 C15 C16 121.39(19)
C14 C15 H15 119.3
C16 C15 H15 119.3
C11 C16 C15 119.12(18)
C11 C16 H16 120.4
C15 C16 H16 120.4
C14 C17 H17A 109.5
C14 C17 H17B 109.5
H17A C17 H17B 109.5
C14 C17 H17C 109.5
H17A C17 H17C 109.5
H17B C17 H17C 109.5

loop_
_geom_bond_atom_site_label_1
_geom_bond_atom_site_label_2
_geom_bond_distance
S1 O2 1.4864(17)
S1 C1 1.751(2)
S1 C11 1.795(2)
O1 C8 1.372(3)
O1 C7 1.376(2)
C1 C8 1.354(3)
C1 C2 1.450(2)
C2 C3 1.392(2)
C2 C7 1.392(3)
C3 C4 1.385(3)
C3 H3 0.9500
C4 C5 1.401(3)
C4 C9 1.513(3)
C5 C6 1.378(3)
C5 H5 0.9500
C6 C7 1.382(3)
C6 H6 0.9500
C8 C10 1.485(2)
C9 H9A 0.9800
C9 H9B 0.9800
C9 H9C 0.9800
C10 H10A 0.9800
C10 H10B 0.9800
C10 H10C 0.9800
C11 C16 1.378(3)
C11 C12 1.381(3)
C12 C13 1.369(3)
C12 H12 0.9500
C13 C14 1.394(3)
C13 H13 0.9500
C14 C15 1.385(3)
C14 C17 1.512(3)
C15 C16 1.388(3)
C15 H15 0.9500
C16 H16 0.9500
C17 H17A 0.9800
C17 H17B 0.9800
C17 H17C 0.9800

loop_
_geom_hbond_atom_site_label_D
_geom_hbond_atom_site_label_H
_geom_hbond_atom_site_label_A
_geom_hbond_site_symmetry_A
_geom_hbond_distance_DH
_geom_hbond_distance_HA
_geom_hbond_distance_DA
_geom_hbond_angle_DHA
C12 H12 O2 4_455 0.95 2.60 3.334(2) 134.4
C17 H17B O1 2_665 0.98 2.52 3.387(3) 148.0
C10 H10B Cg 1_545 0.98 2.74 3.538(3) 138.5

loop_
_geom_torsion_atom_site_label_1
_geom_torsion_atom_site_label_2
_geom_torsion_atom_site_label_3
_geom_torsion_atom_site_label_4
_geom_torsion
O2 S1 C1 C8 133.66(16)
C11 S1 C1 C8 -115.81(15)
O2 S1 C1 C2 -44.98(18)
C11 S1 C1 C2 65.56(16)
C8 C1 C2 C3 -178.81(18)
S1 C1 C2 C3 0.0(3)
C8 C1 C2 C7 0.41(17)
S1 C1 C2 C7 179.21(13)
C7 C2 C3 C4 -0.3(2)
C1 C2 C3 C4 178.80(17)
C2 C3 C4 C5 1.0(2)
C2 C3 C4 C9 -177.99(16)
C3 C4 C5 C6 -0.4(3)
C9 C4 C5 C6 178.59(17)
C4 C5 C6 C7 -0.8(3)
C8 O1 C7 C6 179.98(16)
C8 O1 C7 C2 -0.30(17)
C5 C6 C7 O1 -178.81(15)
C5 C6 C7 C2 1.5(3)
C3 C2 C7 O1 179.32(13)
C1 C2 C7 O1 -0.07(17)
C3 C2 C7 C6 -0.9(2)
C1 C2 C7 C6 179.67(15)
C2 C1 C8 O1 -0.62(18)
S1 C1 C8 O1 -179.53(11)
C2 C1 C8 C10 -179.34(18)
S1 C1 C8 C10 1.8(3)
C7 O1 C8 C1 0.57(18)
C7 O1 C8 C10 179.54(14)
O2 S1 C11 C16 -4.03(17)
C1 S1 C11 C16 -115.99(15)
O2 S1 C11 C12 179.77(14)
C1 S1 C11 C12 67.80(15)
C16 C11 C12 C13 1.8(3)
S1 C11 C12 C13 178.02(15)
C11 C12 C13 C14 -0.3(3)
C12 C13 C14 C15 -1.3(3)
C12 C13 C14 C17 179.07(18)
C13 C14 C15 C16 1.5(3)
C17 C14 C15 C16 -178.94(19)
C12 C11 C16 C15 -1.7(3)
S1 C11 C16 C15 -177.86(14)
C14 C15 C16 C11 0.0(3)
